data_7707983
loop_
_publ_author_name
'H\"ammer, Matthias'
'Netzsch, Philip'
'Klenner, Steffen'
'Neuschulz, Kai'
'Struckmann, Mona'
'Wickleder, Mathias S.'
'Daub, Michael'
'Hillebrecht, Harald'
'P\"ottgen, Rainer'
'H\"oppe, Henning A'

_publ_section_title
;
 The tin sulfates Sn(SO<sub>4</sub>)<sub>2</sub> and Sn2(SO4)3: crystal
 structures, optical and thermal properties.
;
_journal_issue 37
_journal_name_full 'Dalton transactions (Cambridge, England : 2003)'
_journal_page_first 12913
_journal_page_last 12922
_journal_paper_doi 10.1039/d1dt02189c
_journal_volume 50
_journal_year 2021
_chemical_formula_moiety 'O12 S3 Sn2'
_chemical_formula_sum 'O12 S3 Sn2'
_chemical_formula_weight 525.56
_chemical_name_common 'Tin(II) Tin(IV) Sulfate'
_space_group_crystal_system triclinic
_space_group_IT_number 2
_space_group_name_Hall '-P 1'
_space_group_name_H-M_alt 'P -1'
_audit_creation_method SHELXL-2014/7
_audit_update_record
;
2021-05-04 deposited with the CCDC.	2021-08-08 downloaded from the CCDC.
;
_cell_angle_alpha 89.007(7)
_cell_angle_beta 86.381(7)
_cell_angle_gamma 73.344(7)
_cell_formula_units_Z 2
_cell_length_a 4.8378(9)
_cell_length_b 8.0990(15)
_cell_length_c 12.107(2)
_cell_measurement_reflns_used 1602
_cell_measurement_temperature 250(2)
_cell_measurement_theta_max 24.992
_cell_measurement_theta_min 2.625
_cell_volume 453.56(14)
_computing_structure_refinement 'SHELXL-2014/7 (Sheldrick, 2014)'
_diffrn_ambient_temperature 250(2)
_diffrn_measured_fraction_theta_full 0.999
_diffrn_measured_fraction_theta_max 0.999
_diffrn_measurement_device_type 'D8 Venture Bruker'
_diffrn_measurement_method 'generic phi and omega scans'
_diffrn_radiation_type MoK\a
_diffrn_radiation_wavelength 0.71073
_diffrn_reflns_av_R_equivalents 0.0516
_diffrn_reflns_av_unetI/netI 0.0517
_diffrn_reflns_Laue_measured_fraction_full 0.999
_diffrn_reflns_Laue_measured_fraction_max 0.999
_diffrn_reflns_limit_h_max 5
_diffrn_reflns_limit_h_min -5
_diffrn_reflns_limit_k_max 9
_diffrn_reflns_limit_k_min -9
_diffrn_reflns_limit_l_max 14
_diffrn_reflns_limit_l_min -12
_diffrn_reflns_number 5982
_diffrn_reflns_point_group_measured_fraction_full 0.999
_diffrn_reflns_point_group_measured_fraction_max 0.999
_diffrn_reflns_theta_full 24.992
_diffrn_reflns_theta_max 24.992
_diffrn_reflns_theta_min 2.625
_exptl_absorpt_coefficient_mu 6.264
_exptl_absorpt_correction_type multi-scan
_exptl_absorpt_process_details
; 
 multi-scan absorption correction using SADABS 
(G. M. Sheldrick, (1996). SADABS. Program for Empirical 
Absorption Correction. University of G\"ottingen, Germany.)
;
_exptl_crystal_colour colourless
_exptl_crystal_density_diffrn 3.848
_exptl_crystal_description block
_exptl_crystal_F_000 488
_exptl_crystal_size_max 0.07
_exptl_crystal_size_mid 0.04
_exptl_crystal_size_min 0.03
_exptl_transmission_factor_max 0.7516
_exptl_transmission_factor_min 0.5437
_refine_diff_density_max 0.778
_refine_diff_density_min -0.842
_refine_diff_density_rms 0.204
_refine_ls_extinction_coef 0.0014(3)
_refine_ls_extinction_expression Fc^*^=kFc[1+0.001xFc^2^\l^3^/sin(2\q)]^-1/4^
_refine_ls_extinction_method 'SHELXL-2014/7 (Sheldrick 2014'
_refine_ls_goodness_of_fit_ref 1.066
_refine_ls_hydrogen_treatment undef
_refine_ls_matrix_type full
_refine_ls_number_parameters 152
_refine_ls_number_reflns 1602
_refine_ls_number_restraints 0
_refine_ls_restrained_S_all 1.066
_refine_ls_R_factor_all 0.0477
_refine_ls_R_factor_gt 0.0342
_refine_ls_shift/su_max 0.000
_refine_ls_shift/su_mean 0.000
_refine_ls_structure_factor_coef Fsqd
_refine_ls_weighting_details 'w=1/[\s^2^(Fo^2^)+(0.0080P)^2^+2.3601P] where P=(Fo^2^+2Fc^2^)/3'
_refine_ls_weighting_scheme calc
_refine_ls_wR_factor_gt 0.0559
_refine_ls_wR_factor_ref 0.0579
_reflns_Friedel_coverage 0.000
_reflns_number_gt 1326
_reflns_number_total 1602
_reflns_threshold_expression 'I > 2\s(I)'
_cod_data_source_file d1dt02189c2.cif
_cod_data_source_block mo_MH432_A_1_0m
_cod_depositor_comments 'Adding full bibliography for 7707983--7707985.cif.'
_cod_original_cell_volume 453.55(14)
_cod_database_code 7707983
_shelx_shelxl_version_number 2014/7
_shelx_space_group_comment
;
The symmetry employed for this shelxl refinement is uniquely defined
by the following loop, which should always be used as a source of
symmetry information in preference to the above space-group names.
They are only intended as comments.
;

loop_
_space_group_symop_operation_xyz
'x, y, z'
'-x, -y, -z'

loop_
_atom_site_label
_atom_site_type_symbol
_atom_site_fract_x
_atom_site_fract_y
_atom_site_fract_z
_atom_site_U_iso_or_equiv
_atom_site_adp_type
_atom_site_occupancy
_atom_site_site_symmetry_order
_atom_site_calc_flag
_atom_site_refinement_flags_posn
_atom_site_refinement_flags_adp
_atom_site_refinement_flags_occupancy
_atom_site_disorder_assembly
_atom_site_disorder_group
Sn1 Sn 0.0000 0.0000 0.0000 0.00697(18) Uani 1 2 d S . P . .
Sn2 Sn 0.0000 0.0000 0.5000 0.00730(19) Uani 1 2 d S . P . .
Sn3 Sn -0.19415(12) -0.48742(7) 0.25400(4) 0.01624(17) Uani 1 1 d . . . . .
S1 S 0.6315(4) -0.2796(2) 0.54423(14) 0.0086(4) Uani 1 1 d . . . . .
S2 S 0.3656(4) 0.2862(2) 0.01762(14) 0.0075(4) Uani 1 1 d . . . . .
S3 S 0.1420(4) -0.1553(2) 0.24885(14) 0.0078(4) Uani 1 1 d . . . . .
O11 O -0.2136(11) -0.3611(6) 0.4457(4) 0.0140(12) Uani 1 1 d . . . . .
O12 O 0.6778(11) -0.3838(6) 0.6421(4) 0.0150(12) Uani 1 1 d . . . . .
O13 O 0.2914(10) 0.1151(6) 0.4337(4) 0.0119(11) Uani 1 1 d . . . . .
O14 O 0.3096(10) -0.2231(6) 0.5289(4) 0.0101(11) Uani 1 1 d . . . . .
O21 O 0.2085(11) -0.6561(7) 0.1201(4) 0.0212(13) Uani 1 1 d . . . . .
O22 O -0.3391(11) -0.4145(6) 0.0666(4) 0.0156(13) Uani 1 1 d . . . . .
O23 O 0.6806(10) 0.2157(6) 0.0403(4) 0.0106(8) Uani 1 1 d . . . . .
O24 O 0.2802(10) 0.1379(6) -0.0299(4) 0.0106(8) Uani 1 1 d . . . . .
O31 O -0.5588(11) -0.2038(7) 0.2744(4) 0.0164(12) Uani 1 1 d . . . . .
O32 O 0.0562(11) -0.3023(6) 0.2110(4) 0.0132(12) Uani 1 1 d . . . . .
O33 O -0.0528(10) -0.0735(6) 0.3455(4) 0.0117(11) Uani 1 1 d . . . . .
O34 O 0.0886(11) -0.0176(6) 0.1624(4) 0.0128(12) Uani 1 1 d . . . . .

loop_
_atom_site_aniso_label
_atom_site_aniso_U_11
_atom_site_aniso_U_22
_atom_site_aniso_U_33
_atom_site_aniso_U_23
_atom_site_aniso_U_13
_atom_site_aniso_U_12
Sn1 0.0067(4) 0.0085(4) 0.0061(4) 0.0013(3) -0.0014(3) -0.0027(3)
Sn2 0.0058(4) 0.0106(4) 0.0056(4) -0.0005(3) -0.0006(3) -0.0024(3)
Sn3 0.0163(3) 0.0155(3) 0.0188(3) 0.0020(2) -0.0007(2) -0.0078(3)
S1 0.0074(10) 0.0095(10) 0.0085(9) 0.0002(8) -0.0018(7) -0.0013(8)
S2 0.0070(10) 0.0072(10) 0.0082(9) 0.0009(7) -0.0006(7) -0.0019(8)
S3 0.0099(10) 0.0110(10) 0.0037(8) 0.0014(7) -0.0019(7) -0.0045(8)
O11 0.013(3) 0.016(3) 0.011(3) -0.005(2) 0.005(2) -0.001(2)
O12 0.012(3) 0.017(3) 0.017(3) 0.009(2) -0.003(2) -0.005(2)
O13 0.009(3) 0.015(3) 0.014(3) -0.005(2) 0.004(2) -0.008(2)
O14 0.007(3) 0.004(3) 0.018(3) 0.002(2) -0.006(2) 0.001(2)
O21 0.018(3) 0.030(4) 0.017(3) -0.010(3) 0.006(2) -0.010(3)
O22 0.026(3) 0.012(3) 0.015(3) 0.010(2) -0.012(2) -0.014(3)
O23 0.007(2) 0.008(2) 0.0162(19) -0.0021(16) -0.0033(15) 0.0002(16)
O24 0.007(2) 0.008(2) 0.0162(19) -0.0021(16) -0.0033(15) 0.0002(16)
O31 0.010(3) 0.018(3) 0.018(3) -0.002(2) -0.004(2) 0.003(2)
O32 0.019(3) 0.014(3) 0.009(3) -0.004(2) 0.000(2) -0.009(2)
O33 0.011(3) 0.021(3) 0.004(2) -0.003(2) 0.001(2) -0.007(2)
O34 0.025(3) 0.010(3) 0.006(3) 0.006(2) -0.007(2) -0.009(3)

loop_
_atom_type_symbol
_atom_type_description
_atom_type_scat_dispersion_real
_atom_type_scat_dispersion_imag
_atom_type_scat_source
O O 0.0106 0.0060 'International Tables Vol C Tables 4.2.6.8 and 6.1.1.4'
S S 0.1246 0.1234 'International Tables Vol C Tables 4.2.6.8 and 6.1.1.4'
Sn Sn -0.6537 1.4246 'International Tables Vol C Tables 4.2.6.8 and 6.1.1.4'

loop_
_geom_angle_atom_site_label_1
_geom_angle_atom_site_label_2
_geom_angle_atom_site_label_3
_geom_angle
_geom_angle_site_symmetry_1
_geom_angle_site_symmetry_3
_geom_angle_publ_flag
O24 Sn1 O24 180.0 2 . ?
O24 Sn1 O23 90.87(19) 2 2_655 ?
O24 Sn1 O23 89.13(19) . 2_655 ?
O24 Sn1 O23 89.13(19) 2 1_455 ?
O24 Sn1 O23 90.87(19) . 1_455 ?
O23 Sn1 O23 180.0(4) 2_655 1_455 ?
O24 Sn1 O34 89.84(18) 2 . ?
O24 Sn1 O34 90.16(18) . . ?
O23 Sn1 O34 92.86(19) 2_655 . ?
O23 Sn1 O34 87.14(19) 1_455 . ?
O24 Sn1 O34 90.16(18) 2 2 ?
O24 Sn1 O34 89.84(18) . 2 ?
O23 Sn1 O34 87.14(19) 2_655 2 ?
O23 Sn1 O34 92.86(19) 1_455 2 ?
O34 Sn1 O34 180.0 . 2 ?
O13 Sn2 O13 180.0 2_556 . ?
O13 Sn2 O33 91.44(18) 2_556 . ?
O13 Sn2 O33 88.56(18) . . ?
O13 Sn2 O33 88.56(18) 2_556 2_556 ?
O13 Sn2 O33 91.44(18) . 2_556 ?
O33 Sn2 O33 180.0(3) . 2_556 ?
O13 Sn2 O14 87.25(19) 2_556 . ?
O13 Sn2 O14 92.76(19) . . ?
O33 Sn2 O14 93.0(2) . . ?
O33 Sn2 O14 87.0(2) 2_556 . ?
O13 Sn2 O14 92.76(19) 2_556 2_556 ?
O13 Sn2 O14 87.24(19) . 2_556 ?
O33 Sn2 O14 87.0(2) . 2_556 ?
O33 Sn2 O14 93.0(2) 2_556 2_556 ?
O14 Sn2 O14 180.0 . 2_556 ?
O32 Sn3 O22 80.31(16) . . ?
O32 Sn3 O31 76.47(18) . . ?
O22 Sn3 O31 76.22(17) . . ?
O32 Sn3 O21 76.64(18) . . ?
O22 Sn3 O21 71.67(18) . . ?
O31 Sn3 O21 140.89(16) . . ?
O32 Sn3 O11 82.27(16) . . ?
O22 Sn3 O11 142.95(17) . . ?
O31 Sn3 O11 68.01(16) . . ?
O21 Sn3 O11 134.62(16) . . ?
O11 S1 O12 115.0(3) 1_655 . ?
O11 S1 O13 110.2(3) 1_655 2_656 ?
O12 S1 O13 108.1(3) . 2_656 ?
O11 S1 O14 110.3(3) 1_655 . ?
O12 S1 O14 107.6(3) . . ?
O13 S1 O14 105.1(3) 2_656 . ?
O21 S2 O22 115.4(3) 1_565 2 ?
O21 S2 O23 107.9(3) 1_565 . ?
O22 S2 O23 108.4(3) 2 . ?
O21 S2 O24 111.5(3) 1_565 . ?
O22 S2 O24 107.4(3) 2 . ?
O23 S2 O24 105.8(3) . . ?
O31 S3 O32 111.7(3) 1_655 . ?
O31 S3 O33 111.8(3) 1_655 . ?
O32 S3 O33 109.4(3) . . ?
O31 S3 O34 109.9(3) 1_655 . ?
O32 S3 O34 109.8(3) . . ?
O33 S3 O34 104.0(3) . . ?
S1 O11 Sn3 151.9(3) 1_455 . ?
S1 O13 Sn2 135.4(3) 2_656 . ?
S1 O14 Sn2 137.4(3) . . ?
S2 O21 Sn3 159.3(3) 1_545 . ?
S2 O22 Sn3 143.8(3) 2 . ?
S2 O23 Sn1 135.8(3) . 1_655 ?
S2 O24 Sn1 140.6(3) . . ?
S3 O31 Sn3 128.9(3) 1_455 . ?
S3 O32 Sn3 145.4(3) . . ?
S3 O33 Sn2 135.9(3) . . ?
S3 O34 Sn1 136.4(3) . . ?

loop_
_geom_bond_atom_site_label_1
_geom_bond_atom_site_label_2
_geom_bond_distance
_geom_bond_site_symmetry_2
_geom_bond_publ_flag
Sn1 O24 2.002(4) 2 ?
Sn1 O24 2.002(4) . ?
Sn1 O23 2.016(5) 2_655 ?
Sn1 O23 2.016(5) 1_455 ?
Sn1 O34 2.033(4) . ?
Sn1 O34 2.033(4) 2 ?
Sn2 O13 2.022(4) 2_556 ?
Sn2 O13 2.022(4) . ?
Sn2 O33 2.026(4) . ?
Sn2 O33 2.026(4) 2_556 ?
Sn2 O14 2.031(5) . ?
Sn2 O14 2.031(5) 2_556 ?
Sn3 O32 2.218(5) . ?
Sn3 O22 2.430(4) . ?
Sn3 O31 2.468(5) . ?
Sn3 O21 2.538(5) . ?
Sn3 O11 2.539(5) . ?
S1 O11 1.432(5) 1_655 ?
S1 O12 1.434(5) . ?
S1 O13 1.515(5) 2_656 ?
S1 O14 1.515(5) . ?
S2 O21 1.425(5) 1_565 ?
S2 O22 1.428(5) 2 ?
S2 O23 1.507(5) . ?
S2 O24 1.511(5) . ?
S3 O31 1.439(5) 1_655 ?
S3 O32 1.458(5) . ?
S3 O33 1.492(5) . ?
S3 O34 1.494(4) . ?
O11 S1 1.432(5) 1_455 ?
O13 S1 1.515(5) 2_656 ?
O21 S2 1.425(5) 1_545 ?
O22 S2 1.428(5) 2 ?
O23 Sn1 2.016(5) 1_655 ?
O31 S3 1.439(5) 1_455 ?
